data_4089370
loop_
_publ_author_name
'Dible, Benjamin R.'
'Cowley, Ryan E.'
'Holland, Patrick L.'

_publ_section_title
;
 Remote Substitution onN-Heterocyclic Carbenes Heightens the Catalytic
 Reactivity of Their Palladium Complexes
;
_journal_issue 19
_journal_name_full Organometallics
_journal_page_first 5123
_journal_paper_doi 10.1021/om200349y
_journal_volume 30
_journal_year 2011
_chemical_formula_moiety 'C89 H113 N2, B F4, 3(C H2 Cl2), C5 H12'
_chemical_formula_sum 'C97 H131 B Cl6 F4 N2'
_chemical_formula_weight 1624.55
_chemical_name_common holrc39
_space_group_IT_number 56
_space_group_name_Hall '-P 2ab 2ac'
_space_group_name_H-M_alt 'P c c n'
_symmetry_cell_setting orthorhombic
_symmetry_space_group_name_H-M 'P c c n'
_atom_sites_solution_hydrogens geom
_atom_sites_solution_primary direct
_atom_sites_solution_secondary difmap
_audit_creation_method SHELXL-97
_cell_angle_alpha 90.00
_cell_angle_beta 90.00
_cell_angle_gamma 90.00
_cell_formula_units_Z 8
_cell_length_a 29.265(6)
_cell_length_b 32.808(7)
_cell_length_c 19.899(4)
_cell_measurement_reflns_used 3953
_cell_measurement_temperature 100.0(1)
_cell_measurement_theta_max 23.13
_cell_measurement_theta_min 2.24
_cell_volume 19106(7)
_computing_cell_refinement 'SAINT (Bruker, 2009)'
_computing_data_collection 'APEX2 (Bruker, 2009)'
_computing_data_reduction 'SAINT (Bruker, 2009)'
_computing_molecular_graphics 'SHELXTL (Sheldrick, 2008)'
_computing_publication_material 'SHELXTL (Sheldrick, 2008)'
_computing_structure_refinement 'SHELXL-97 (Sheldrick, 2008)'
_computing_structure_solution 'SIR97 (Altomare et al., 1999)'
_diffrn_ambient_temperature 100.0(1)
_diffrn_measured_fraction_theta_full 1.000
_diffrn_measured_fraction_theta_max 1.000
_diffrn_measurement_device_type 'Bruker SMART APEX II CCD Platform'
_diffrn_measurement_method 'area detector, \w scans per \f'
_diffrn_radiation_monochromator graphite
_diffrn_radiation_source 'fine-focus sealed tube'
_diffrn_radiation_type MoK\a
_diffrn_radiation_wavelength 0.71073
_diffrn_reflns_av_R_equivalents 0.1472
_diffrn_reflns_av_sigmaI/netI 0.0590
_diffrn_reflns_limit_h_max 34
_diffrn_reflns_limit_h_min -34
_diffrn_reflns_limit_k_max 39
_diffrn_reflns_limit_k_min -39
_diffrn_reflns_limit_l_max 23
_diffrn_reflns_limit_l_min -23
_diffrn_reflns_number 202703
_diffrn_reflns_theta_full 25.03
_diffrn_reflns_theta_max 25.03
_diffrn_reflns_theta_min 1.75
_diffrn_standards_number 0
_exptl_absorpt_coefficient_mu 0.231
_exptl_absorpt_correction_T_max 0.9885
_exptl_absorpt_correction_T_min 0.9032
_exptl_absorpt_correction_type multi-scan
_exptl_absorpt_process_details 'SADABS (Sheldrick, 2008)'
_exptl_crystal_colour colorless
_exptl_crystal_density_diffrn 1.130
_exptl_crystal_density_method 'not measured'
_exptl_crystal_description needle
_exptl_crystal_F_000 6960
_exptl_crystal_size_max 0.45
_exptl_crystal_size_mid 0.15
_exptl_crystal_size_min 0.05
_refine_diff_density_max 1.179
_refine_diff_density_min -1.492
_refine_diff_density_rms 0.094
_refine_ls_extinction_method none
_refine_ls_goodness_of_fit_ref 1.035
_refine_ls_hydrogen_treatment constr
_refine_ls_matrix_type full
_refine_ls_number_parameters 1053
_refine_ls_number_reflns 16880
_refine_ls_number_restraints 102
_refine_ls_restrained_S_all 1.037
_refine_ls_R_factor_all 0.1449
_refine_ls_R_factor_gt 0.0922
_refine_ls_shift/su_max 0.000
_refine_ls_shift/su_mean 0.000
_refine_ls_structure_factor_coef Fsqd
_refine_ls_weighting_details 'calc w=1/[\s^2^(Fo^2^)+(0.1640P)^2^+39.4036P] where P=(Fo^2^+2Fc^2^)/3'
_refine_ls_weighting_scheme calc
_refine_ls_wR_factor_gt 0.2582
_refine_ls_wR_factor_ref 0.3043
_reflns_number_gt 10307
_reflns_number_total 16880
_reflns_threshold_expression >2sigma(I)
_cod_data_source_file om200349y_si_001.cif
_cod_data_source_block holrc39
_cod_original_sg_symbol_H-M Pccn
_cod_database_code 4089370

loop_
_symmetry_equiv_pos_as_xyz
'x, y, z'
'-x+1/2, -y+1/2, z'
'-x, y+1/2, -z+1/2'
'x+1/2, -y, -z+1/2'
'-x, -y, -z'
'x-1/2, y-1/2, -z'
'x, -y-1/2, z-1/2'
'-x-1/2, y, z-1/2'

loop_
_atom_site_label
_atom_site_type_symbol
_atom_site_fract_x
_atom_site_fract_y
_atom_site_fract_z
_atom_site_U_iso_or_equiv
_atom_site_adp_type
_atom_site_occupancy
_atom_site_symmetry_multiplicity
_atom_site_calc_flag
_atom_site_refinement_flags
_atom_site_disorder_assembly
_atom_site_disorder_group
C11 C 0.2500 0.2500 0.3034(3) 0.0213(12) Uani 1 2 d S . .
H11 H 0.2500 0.2500 0.3512 0.026 Uiso 1 2 calc SR . .
C21 C 0.24978(15) 0.22928(13) 0.1981(2) 0.0254(9) Uani 1 1 d . . .
H21 H 0.2497 0.2120 0.1598 0.030 Uiso 1 1 calc R . .
N11 N 0.24953(11) 0.21705(10) 0.26477(17) 0.0198(7) Uani 1 1 d . . .
C12 C 0.24833(14) 0.17508(12) 0.2878(2) 0.0206(9) Uani 1 1 d . . .
C22 C 0.20576(14) 0.15632(13) 0.2924(2) 0.0208(9) Uani 1 1 d . . .
C32 C 0.20533(14) 0.11564(13) 0.3123(2) 0.0220(9) Uani 1 1 d . . .
H32A H 0.1770 0.1016 0.3140 0.026 Uiso 1 1 calc R . .
C42 C 0.24518(14) 0.09473(12) 0.3300(2) 0.0203(9) Uani 1 1 d . . .
C52 C 0.28668(14) 0.11549(13) 0.3250(2) 0.0241(9) Uani 1 1 d . . .
H52A H 0.3141 0.1018 0.3367 0.029 Uiso 1 1 calc R . .
C62 C 0.28893(14) 0.15571(13) 0.3032(2) 0.0218(9) Uani 1 1 d . . .
C72 C 0.16080(14) 0.17772(13) 0.2787(2) 0.0232(9) Uani 1 1 d . . .
H72A H 0.1677 0.2064 0.2651 0.028 Uiso 1 1 calc R . .
C82 C 0.13272(17) 0.17919(17) 0.3430(2) 0.0379(12) Uani 1 1 d . . .
H82A H 0.1497 0.1941 0.3776 0.057 Uiso 1 1 calc R . .
H82B H 0.1267 0.1514 0.3585 0.057 Uiso 1 1 calc R . .
H82C H 0.1037 0.1930 0.3341 0.057 Uiso 1 1 calc R . .
C92 C 0.13435(16) 0.15753(16) 0.2214(3) 0.0365(12) Uani 1 1 d . . .
H92A H 0.1524 0.1590 0.1800 0.055 Uiso 1 1 calc R . .
H92B H 0.1053 0.1718 0.2148 0.055 Uiso 1 1 calc R . .
H92C H 0.1284 0.1289 0.2326 0.055 Uiso 1 1 calc R . .
C102 C 0.33508(14) 0.17725(14) 0.2988(2) 0.0260(10) Uani 1 1 d . . .
H10A H 0.3317 0.2006 0.2670 0.031 Uiso 1 1 calc R . .
C112 C 0.34891(16) 0.19466(17) 0.3674(3) 0.0389(12) Uani 1 1 d . . .
H11D H 0.3256 0.2140 0.3827 0.058 Uiso 1 1 calc R . .
H11E H 0.3783 0.2087 0.3634 0.058 Uiso 1 1 calc R . .
H11F H 0.3516 0.1724 0.4001 0.058 Uiso 1 1 calc R . .
C122 C 0.37248(15) 0.14935(15) 0.2714(3) 0.0337(11) Uani 1 1 d . . .
H12A H 0.3625 0.1375 0.2287 0.050 Uiso 1 1 calc R . .
H12B H 0.3785 0.1275 0.3037 0.050 Uiso 1 1 calc R . .
H12C H 0.4005 0.1652 0.2642 0.050 Uiso 1 1 calc R . .
C132 C 0.24136(13) 0.04920(13) 0.3508(2) 0.0214(9) Uani 1 1 d . . .
C142 C 0.21270(14) 0.02827(13) 0.2952(2) 0.0216(9) Uani 1 1 d . . .
C152 C 0.17934(14) -0.00063(13) 0.3069(2) 0.0268(10) Uani 1 1 d . . .
H15A H 0.1736 -0.0094 0.3516 0.032 Uiso 1 1 calc R . .
C162 C 0.15391(16) -0.01717(15) 0.2540(2) 0.0305(10) Uani 1 1 d . . .
H16A H 0.1311 -0.0368 0.2639 0.037 Uiso 1 1 calc R . .
C172 C 0.16072(15) -0.00604(14) 0.1883(2) 0.0271(10) Uani 1 1 d . . .
C182 C 0.19573(15) 0.02221(14) 0.1766(2) 0.0300(10) Uani 1 1 d . . .
H18A H 0.2023 0.0303 0.1318 0.036 Uiso 1 1 calc R . .
C192 C 0.22088(14) 0.03847(14) 0.2286(2) 0.0261(10) Uani 1 1 d . . .
H19A H 0.2446 0.0573 0.2186 0.031 Uiso 1 1 calc R . .
C202 C 0.13050(18) -0.02014(16) 0.1308(3) 0.0386(12) Uani 1 1 d . . .
C212 C 0.0964(2) -0.0531(2) 0.1525(3) 0.0587(17) Uani 1 1 d . . .
H21D H 0.0759 -0.0421 0.1869 0.088 Uiso 1 1 calc R . .
H21E H 0.1131 -0.0765 0.1709 0.088 Uiso 1 1 calc R . .
H21F H 0.0784 -0.0619 0.1135 0.088 Uiso 1 1 calc R . .
C222 C 0.1598(2) -0.0366(2) 0.0728(3) 0.0546(16) Uani 1 1 d . . .
H22A H 0.1809 -0.0154 0.0576 0.082 Uiso 1 1 calc R . .
H22B H 0.1400 -0.0448 0.0355 0.082 Uiso 1 1 calc R . .
H22C H 0.1773 -0.0603 0.0884 0.082 Uiso 1 1 calc R . .
C232 C 0.10338(19) 0.01660(19) 0.1049(3) 0.0464(14) Uani 1 1 d . . .
H23A H 0.1246 0.0374 0.0883 0.070 Uiso 1 1 calc R . .
H23B H 0.0850 0.0280 0.1416 0.070 Uiso 1 1 calc R . .
H23C H 0.0832 0.0079 0.0684 0.070 Uiso 1 1 calc R . .
C242 C 0.21709(14) 0.04488(13) 0.4194(2) 0.0227(9) Uani 1 1 d . . .
C252 C 0.21909(15) 0.00798(14) 0.4534(2) 0.0263(10) Uani 1 1 d . . .
H25A H 0.2378 -0.0132 0.4362 0.032 Uiso 1 1 calc R . .
C262 C 0.19447(15) 0.00134(14) 0.5116(2) 0.0266(10) Uani 1 1 d . . .
H26A H 0.1963 -0.0246 0.5328 0.032 Uiso 1 1 calc R . .
C272 C 0.16721(14) 0.03135(13) 0.5401(2) 0.0240(9) Uani 1 1 d . . .
C282 C 0.16760(14) 0.06901(14) 0.5086(2) 0.0247(10) Uani 1 1 d . . .
H28A H 0.1510 0.0909 0.5281 0.030 Uiso 1 1 calc R . .
C292 C 0.19129(14) 0.07588(13) 0.4497(2) 0.0231(9) Uani 1 1 d . . .
H29A H 0.1901 0.1021 0.4294 0.028 Uiso 1 1 calc R . .
C302 C 0.13751(15) 0.02455(14) 0.6024(2) 0.0279(10) Uani 1 1 d . . .
C312 C 0.14044(18) -0.01876(15) 0.6287(2) 0.0354(11) Uani 1 1 d . . .
H31A H 0.1324 -0.0379 0.5927 0.053 Uiso 1 1 calc R . .
H31B H 0.1191 -0.0221 0.6663 0.053 Uiso 1 1 calc R . .
H31C H 0.1716 -0.0243 0.6441 0.053 Uiso 1 1 calc R . .
C322 C 0.15234(18) 0.05393(16) 0.6576(2) 0.0360(12) Uani 1 1 d . . .
H32B H 0.1493 0.0820 0.6415 0.054 Uiso 1 1 calc R . .
H32C H 0.1843 0.0486 0.6695 0.054 Uiso 1 1 calc R . .
H32D H 0.1330 0.0500 0.6973 0.054 Uiso 1 1 calc R . .
C332 C 0.08752(16) 0.03330(17) 0.5847(2) 0.0360(12) Uani 1 1 d . . .
H33A H 0.0774 0.0144 0.5496 0.054 Uiso 1 1 calc R . .
H33B H 0.0847 0.0614 0.5684 0.054 Uiso 1 1 calc R . .
H33C H 0.0685 0.0297 0.6248 0.054 Uiso 1 1 calc R . .
C342 C 0.28908(14) 0.03002(13) 0.3568(2) 0.0212(9) Uani 1 1 d . . .
C352 C 0.31812(15) 0.04219(13) 0.4084(2) 0.0246(9) Uani 1 1 d . . .
H35A H 0.3066 0.0598 0.4423 0.030 Uiso 1 1 calc R . .
C362 C 0.36298(15) 0.02968(13) 0.4123(2) 0.0247(9) Uani 1 1 d . . .
H36A H 0.3818 0.0395 0.4476 0.030 Uiso 1 1 calc R . .
C372 C 0.38107(14) 0.00275(12) 0.3649(2) 0.0216(9) Uani 1 1 d . . .
C382 C 0.35128(14) -0.01142(13) 0.3163(2) 0.0237(9) Uani 1 1 d . . .
H38A H 0.3620 -0.0309 0.2846 0.028 Uiso 1 1 calc R . .
C392 C 0.30629(15) 0.00180(13) 0.3120(2) 0.0253(10) Uani 1 1 d . . .
H39A H 0.2870 -0.0087 0.2777 0.030 Uiso 1 1 calc R . .
C402 C 0.43246(15) -0.00768(13) 0.3629(2) 0.0255(10) Uani 1 1 d . . .
C412 C 0.43949(16) -0.05166(15) 0.3395(3) 0.0367(12) Uani 1 1 d . . .
H41A H 0.4287 -0.0545 0.2932 0.055 Uiso 1 1 calc R . .
H41B H 0.4223 -0.0701 0.3688 0.055 Uiso 1 1 calc R . .
H41C H 0.4721 -0.0585 0.3417 0.055 Uiso 1 1 calc R . .
C422 C 0.45515(17) -0.00251(18) 0.4311(3) 0.0413(13) Uani 1 1 d . . .
H42A H 0.4531 0.0261 0.4450 0.062 Uiso 1 1 calc R . .
H42B H 0.4873 -0.0105 0.4279 0.062 Uiso 1 1 calc R . .
H42C H 0.4396 -0.0197 0.4642 0.062 Uiso 1 1 calc R . .
C432 C 0.45501(17) 0.02137(16) 0.3123(3) 0.0400(12) Uani 1 1 d . . .
H43A H 0.4508 0.0496 0.3272 0.060 Uiso 1 1 calc R . .
H43B H 0.4409 0.0178 0.2680 0.060 Uiso 1 1 calc R . .
H43C H 0.4877 0.0153 0.3093 0.060 Uiso 1 1 calc R . .
B1 B 0.2500 0.2500 0.4936(4) 0.045(2) Uani 1 2 d S . .
F1 F 0.27835(19) 0.22899(13) 0.5352(2) 0.1089(19) Uani 1 1 d . . .
F2 F 0.22613(11) 0.22302(10) 0.45370(15) 0.0486(8) Uani 1 1 d . . .
C14 C 0.7500 0.2500 0.2546(4) 0.0300(15) Uani 1 2 d S . .
H14 H 0.7500 0.2500 0.3024 0.036 Uiso 1 2 calc SR . .
C24 C 0.72726(16) 0.25158(15) 0.1493(3) 0.0344(11) Uani 1 1 d . . .
H24 H 0.7081 0.2529 0.1109 0.041 Uiso 1 1 calc R . .
N14 N 0.71333(12) 0.25251(11) 0.2153(2) 0.0301(9) Uani 1 1 d . . .
C13 C 0.66558(14) 0.25509(15) 0.2370(2) 0.0302(11) Uani 1 1 d . A .
C23 C 0.64205(15) 0.21865(14) 0.2487(2) 0.0284(10) Uani 1 1 d . . .
C33 C 0.59620(15) 0.22235(14) 0.2658(2) 0.0292(10) Uani 1 1 d . . .
H33D H 0.5790 0.1983 0.2738 0.035 Uiso 1 1 calc R . .
C43 C 0.57447(14) 0.25988(13) 0.2717(2) 0.0260(10) Uani 1 1 d . . .
C53 C 0.59982(15) 0.29503(14) 0.2604(2) 0.0309(11) Uani 1 1 d . A .
H53A H 0.5853 0.3208 0.2647 0.037 Uiso 1 1 calc R . .
C63 C 0.64606(15) 0.29362(14) 0.2428(3) 0.0318(11) Uani 1 1 d D . .
C73 C 0.66492(16) 0.17705(15) 0.2459(3) 0.0421(13) Uani 1 1 d . . .
H73A H 0.6936 0.1801 0.2189 0.051 Uiso 1 1 calc R . .
C83 C 0.6353(2) 0.14518(17) 0.2106(4) 0.0547(16) Uani 1 1 d . . .
H83A H 0.6531 0.1202 0.2038 0.082 Uiso 1 1 calc R . .
H83B H 0.6253 0.1558 0.1670 0.082 Uiso 1 1 calc R . .
H83C H 0.6085 0.1391 0.2384 0.082 Uiso 1 1 calc R . .
C93 C 0.6784(2) 0.16273(19) 0.3142(4) 0.070(2) Uani 1 1 d . . .
H93A H 0.6994 0.1825 0.3345 0.105 Uiso 1 1 calc R . .
H93B H 0.6936 0.1362 0.3106 0.105 Uiso 1 1 calc R . .
H93C H 0.6511 0.1601 0.3424 0.105 Uiso 1 1 calc R . .
C103 C 0.6728(5) 0.3330(3) 0.2347(7) 0.0478(14) Uani 0.582(15) 1 d PD A 1
H103 H 0.7006 0.3266 0.2074 0.057 Uiso 0.582(15) 1 calc PR A 1
C113 C 0.6891(4) 0.3486(3) 0.3031(6) 0.0478(14) Uani 0.582(15) 1 d PD A 1
H11A H 0.6626 0.3555 0.3310 0.072 Uiso 0.582(15) 1 calc PR A 1
H11B H 0.7081 0.3729 0.2967 0.072 Uiso 0.582(15) 1 calc PR A 1
H11C H 0.7071 0.3274 0.3254 0.072 Uiso 0.582(15) 1 calc PR A 1
C123 C 0.6464(9) 0.3662(6) 0.1973(12) 0.085(7) Uani 0.582(15) 1 d PD A 1
H12D H 0.6328 0.3547 0.1565 0.127 Uiso 0.582(15) 1 calc PR A 1
H12E H 0.6673 0.3884 0.1851 0.127 Uiso 0.582(15) 1 calc PR A 1
H12F H 0.6221 0.3769 0.2264 0.127 Uiso 0.582(15) 1 calc PR A 1
C10' C 0.6720(8) 0.3325(4) 0.2271(9) 0.0478(14) Uani 0.418(15) 1 d PD A 5
H10' H 0.7042 0.3252 0.2150 0.057 Uiso 0.418(15) 1 calc PR A 5
C11' C 0.6729(6) 0.3596(5) 0.2893(9) 0.0478(14) Uani 0.418(15) 1 d PD A 5
H11G H 0.6437 0.3741 0.2933 0.072 Uiso 0.418(15) 1 calc PR A 5
H11H H 0.6978 0.3795 0.2853 0.072 Uiso 0.418(15) 1 calc PR A 5
H11I H 0.6777 0.3428 0.3294 0.072 Uiso 0.418(15) 1 calc PR A 5
C12' C 0.6505(14) 0.3551(10) 0.1678(13) 0.085(7) Uani 0.418(15) 1 d PD A 5
H12G H 0.6456 0.3360 0.1306 0.127 Uiso 0.418(15) 1 calc PR A 5
H12H H 0.6709 0.3770 0.1532 0.127 Uiso 0.418(15) 1 calc PR A 5
H12I H 0.6211 0.3667 0.1817 0.127 Uiso 0.418(15) 1 calc PR A 5
C133 C 0.52281(14) 0.26044(13) 0.2891(2) 0.0245(10) Uani 1 1 d . . .
C143 C 0.49416(14) 0.24638(12) 0.2281(2) 0.0216(9) Uani 1 1 d . . .
C153 C 0.51189(14) 0.23145(14) 0.1689(2) 0.0256(10) Uani 1 1 d . . .
H15B H 0.5441 0.2291 0.1641 0.031 Uiso 1 1 calc R . .
C163 C 0.48380(15) 0.21979(14) 0.1163(2) 0.0294(10) Uani 1 1 d . . .
H16B H 0.4974 0.2101 0.0760 0.035 Uiso 1 1 calc R . .
C173 C 0.43672(15) 0.22166(13) 0.1201(2) 0.0264(10) Uani 1 1 d . . .
C183 C 0.41881(14) 0.23732(13) 0.1794(2) 0.0244(9) Uani 1 1 d . . .
H18B H 0.3866 0.2398 0.1841 0.029 Uiso 1 1 calc R . .
C193 C 0.44674(14) 0.24939(13) 0.2319(2) 0.0238(9) Uani 1 1 d . . .
H19B H 0.4332 0.2600 0.2715 0.029 Uiso 1 1 calc R . .
C203 C 0.40590(16) 0.20806(14) 0.0619(2) 0.0322(11) Uani 1 1 d . . .
C213 C 0.35611(19) 0.2032(2) 0.0824(3) 0.0632(19) Uani 1 1 d . . .
H21G H 0.3437 0.2298 0.0957 0.095 Uiso 1 1 calc R . .
H21H H 0.3540 0.1843 0.1204 0.095 Uiso 1 1 calc R . .
H21I H 0.3385 0.1925 0.0445 0.095 Uiso 1 1 calc R . .
C223 C 0.4088(3) 0.2390(2) 0.0059(3) 0.074(2) Uani 1 1 d . . .
H22D H 0.3952 0.2647 0.0208 0.111 Uiso 1 1 calc R . .
H22E H 0.3923 0.2288 -0.0335 0.111 Uiso 1 1 calc R . .
H22F H 0.4410 0.2435 -0.0059 0.111 Uiso 1 1 calc R . .
C233 C 0.4216(2) 0.16657(19) 0.0364(3) 0.0563(16) Uani 1 1 d . . .
H23D H 0.4012 0.1574 0.0004 0.085 Uiso 1 1 calc R . .
H23E H 0.4209 0.1468 0.0734 0.085 Uiso 1 1 calc R . .
H23F H 0.4528 0.1688 0.0190 0.085 Uiso 1 1 calc R . .
C243 C 0.51622(14) 0.23177(14) 0.3497(2) 0.0246(9) Uani 1 1 d . . .
C253 C 0.48351(15) 0.20127(14) 0.3524(2) 0.0290(10) Uani 1 1 d . . .
H25B H 0.4635 0.1975 0.3154 0.035 Uiso 1 1 calc R . .
C263 C 0.47938(16) 0.17600(15) 0.4083(3) 0.0351(11) Uani 1 1 d . . .
H26B H 0.4562 0.1557 0.4086 0.042 Uiso 1 1 calc R . .
C273 C 0.50764(17) 0.17940(14) 0.4629(2) 0.0320(11) Uani 1 1 d . . .
C283 C 0.54123(19) 0.20923(15) 0.4596(3) 0.0403(13) Uani 1 1 d . . .
H28B H 0.5619 0.2122 0.4960 0.048 Uiso 1 1 calc R . .
C293 C 0.54524(18) 0.23461(15) 0.4049(3) 0.0386(12) Uani 1 1 d . . .
H29B H 0.5686 0.2547 0.4048 0.046 Uiso 1 1 calc R . .
C303 C 0.5020(2) 0.15070(16) 0.5236(3) 0.0430(13) Uani 1 1 d . . .
C313 C 0.5011(4) 0.10720(19) 0.5000(3) 0.090(3) Uani 1 1 d . . .
H31D H 0.4754 0.1033 0.4690 0.135 Uiso 1 1 calc R . .
H31E H 0.4974 0.0890 0.5388 0.135 Uiso 1 1 calc R . .
H31F H 0.5298 0.1008 0.4769 0.135 Uiso 1 1 calc R . .
C323 C 0.4589(2) 0.1620(2) 0.5620(3) 0.0544(16) Uani 1 1 d . . .
H32E H 0.4322 0.1588 0.5327 0.082 Uiso 1 1 calc R . .
H32F H 0.4609 0.1904 0.5769 0.082 Uiso 1 1 calc R . .
H32G H 0.4557 0.1442 0.6013 0.082 Uiso 1 1 calc R . .
C333 C 0.5425(2) 0.1559(2) 0.5740(3) 0.0543(16) Uani 1 1 d . . .
H33E H 0.5713 0.1494 0.5512 0.081 Uiso 1 1 calc R . .
H33F H 0.5382 0.1375 0.6122 0.081 Uiso 1 1 calc R . .
H33G H 0.5434 0.1841 0.5901 0.081 Uiso 1 1 calc R . .
C343 C 0.50742(14) 0.30451(13) 0.3063(2) 0.0238(9) Uani 1 1 d . . .
C353 C 0.49892(15) 0.33200(14) 0.2540(2) 0.0275(10) Uani 1 1 d . . .
H35B H 0.5026 0.3231 0.2089 0.033 Uiso 1 1 calc R . .
C363 C 0.48530(15) 0.37192(14) 0.2661(2) 0.0272(10) Uani 1 1 d . . .
H36B H 0.4795 0.3895 0.2292 0.033 Uiso 1 1 calc R . .
C373 C 0.48000(14) 0.38667(13) 0.3310(2) 0.0255(10) Uani 1 1 d . . .
C383 C 0.48850(18) 0.35959(15) 0.3820(2) 0.0365(12) Uani 1 1 d . . .
H38B H 0.4853 0.3686 0.4271 0.044 Uiso 1 1 calc R . .
C393 C 0.50165(17) 0.31941(15) 0.3703(2) 0.0349(11) Uani 1 1 d . . .
H39B H 0.5068 0.3019 0.4075 0.042 Uiso 1 1 calc R . .
C403 C 0.46621(15) 0.43085(14) 0.3456(2) 0.0297(10) Uani 1 1 d . . .
C413 C 0.5082(2) 0.45451(18) 0.3640(4) 0.0600(18) Uani 1 1 d . . .
H41D H 0.5210 0.4436 0.4057 0.090 Uiso 1 1 calc R . .
H41E H 0.5001 0.4832 0.3704 0.090 Uiso 1 1 calc R . .
H41F H 0.5308 0.4522 0.3278 0.090 Uiso 1 1 calc R . .
C423 C 0.4307(2) 0.43288(18) 0.4008(3) 0.0613(19) Uani 1 1 d . . .
H42D H 0.4438 0.4224 0.4427 0.092 Uiso 1 1 calc R . .
H42E H 0.4042 0.4163 0.3882 0.092 Uiso 1 1 calc R . .
H42F H 0.4211 0.4612 0.4073 0.092 Uiso 1 1 calc R . .
C433 C 0.4449(2) 0.45159(17) 0.2841(3) 0.0495(14) Uani 1 1 d . . .
H43D H 0.4358 0.4794 0.2958 0.074 Uiso 1 1 calc R . .
H43E H 0.4180 0.4362 0.2695 0.074 Uiso 1 1 calc R . .
H43F H 0.4673 0.4524 0.2475 0.074 Uiso 1 1 calc R . .
C15 C 0.5962(3) 0.0607(3) 0.0739(4) 0.077(2) Uani 1 1 d . . .
H15C H 0.6079 0.0410 0.0411 0.116 Uiso 1 1 calc R . .
H15D H 0.5979 0.0490 0.1191 0.116 Uiso 1 1 calc R . .
H15E H 0.6147 0.0856 0.0721 0.116 Uiso 1 1 calc R . .
C25 C 0.5495(3) 0.0704(2) 0.0583(4) 0.0672(19) Uani 1 1 d . . .
H25C H 0.5316 0.0448 0.0579 0.081 Uiso 1 1 calc R . .
H25D H 0.5483 0.0820 0.0124 0.081 Uiso 1 1 calc R . .
C35 C 0.5266(2) 0.1003(2) 0.1065(4) 0.0615(18) Uani 1 1 d . . .
H35C H 0.5437 0.1263 0.1052 0.074 Uiso 1 1 calc R . .
H35D H 0.4953 0.1058 0.0902 0.074 Uiso 1 1 calc R . .
C45 C 0.5238(2) 0.08625(18) 0.1783(3) 0.0566(16) Uani 1 1 d . . .
H45A H 0.5551 0.0831 0.1966 0.068 Uiso 1 1 calc R . .
H45B H 0.5086 0.0593 0.1800 0.068 Uiso 1 1 calc R . .
C55 C 0.4976(3) 0.1163(2) 0.2210(5) 0.086(3) Uani 1 1 d . . .
H55A H 0.4996 0.1082 0.2683 0.129 Uiso 1 1 calc R . .
H55B H 0.4655 0.1166 0.2070 0.129 Uiso 1 1 calc R . .
H55C H 0.5106 0.1436 0.2154 0.129 Uiso 1 1 calc R . .
C16 C 0.2768(2) 0.1339(2) 0.5348(3) 0.0502(15) Uani 1 1 d . . .
H16C H 0.2725 0.1622 0.5187 0.060 Uiso 1 1 calc R . .
H16D H 0.2618 0.1154 0.5023 0.060 Uiso 1 1 calc R . .
Cl16 Cl 0.33590(5) 0.12273(6) 0.53810(8) 0.0591(4) Uani 1 1 d . . .
Cl26 Cl 0.25080(5) 0.12844(4) 0.61425(7) 0.0472(4) Uani 1 1 d . . .
C17 C 0.6423(3) 0.3067(3) 0.4933(4) 0.102(3) Uani 1 1 d . . .
H17C H 0.6692 0.3224 0.5084 0.122 Uiso 1 1 calc R . .
H17D H 0.6526 0.2871 0.4586 0.122 Uiso 1 1 calc R . .
Cl17 Cl 0.60293(8) 0.33974(8) 0.45801(13) 0.0987(7) Uani 1 1 d . . .
Cl27 Cl 0.62010(6) 0.27979(8) 0.56117(10) 0.0861(6) Uani 1 1 d . . .
C18 C 0.7648(4) 0.3771(5) 0.5231(7) 0.176(7) Uani 1 1 d . . .
H18C H 0.7774 0.3493 0.5172 0.211 Uiso 1 1 calc R . .
H18D H 0.7909 0.3962 0.5268 0.211 Uiso 1 1 calc R . .
Cl18 Cl 0.73364(13) 0.37876(18) 0.5959(2) 0.201(2) Uani 1 1 d . . .
Cl28 Cl 0.73134(12) 0.39026(9) 0.45067(18) 0.1351(11) Uani 1 1 d . . .
B2 B 0.7441(6) 0.2433(6) 0.4478(5) 0.077(6) Uani 0.331(5) 1 d PD B -1
F3 F 0.7284(8) 0.2719(7) 0.4030(9) 0.089(4) Uani 0.331(5) 1 d PD B -1
F4 F 0.7687(6) 0.2606(7) 0.4993(7) 0.119(6) Uani 0.331(5) 1 d PD B -1
F5 F 0.7079(6) 0.2234(6) 0.4773(6) 0.119(6) Uani 0.331(5) 1 d PD B -1
F6 F 0.7705(8) 0.2161(6) 0.4125(7) 0.089(4) Uani 0.331(5) 1 d PD B -1
B2' B 0.7454(11) 0.2466(8) 0.4487(9) 0.077(6) Uani 0.169(5) 1 d PD B -5
F4' F 0.7424(14) 0.2725(9) 0.5030(12) 0.119(6) Uani 0.169(5) 1 d PD B -5
F3' F 0.7106(16) 0.2541(12) 0.4039(18) 0.089(4) Uani 0.169(5) 1 d PD B -5
F5' F 0.7865(15) 0.2519(12) 0.4163(16) 0.119(6) Uani 0.169(5) 1 d PD B -5
F6' F 0.7417(10) 0.2074(8) 0.4726(12) 0.089(4) Uani 0.169(5) 1 d PD B -5

loop_
_atom_site_aniso_label
_atom_site_aniso_U_11
_atom_site_aniso_U_22
_atom_site_aniso_U_33
_atom_site_aniso_U_23
_atom_site_aniso_U_13
_atom_site_aniso_U_12
C11 0.018(3) 0.027(3) 0.019(3) 0.000 0.000 0.000(2)
C21 0.024(2) 0.029(2) 0.022(2) -0.0010(18) 0.0015(19) -0.0027(19)
N11 0.0205(17) 0.0206(17) 0.0182(17) 0.0007(14) -0.0005(14) -0.0004(14)
C12 0.021(2) 0.023(2) 0.019(2) -0.0018(17) 0.0029(17) 0.0012(17)
C22 0.020(2) 0.023(2) 0.019(2) 0.0009(17) -0.0005(17) 0.0006(17)
C32 0.018(2) 0.027(2) 0.022(2) -0.0004(18) 0.0019(17) -0.0022(17)
C42 0.020(2) 0.022(2) 0.019(2) -0.0012(17) -0.0001(17) 0.0008(17)
C52 0.019(2) 0.027(2) 0.026(2) -0.0004(19) -0.0008(18) 0.0030(17)
C62 0.020(2) 0.022(2) 0.023(2) -0.0035(18) -0.0008(17) -0.0019(17)
C72 0.019(2) 0.022(2) 0.028(2) 0.0025(18) -0.0010(18) 0.0005(17)
C82 0.032(3) 0.048(3) 0.033(3) 0.002(2) 0.008(2) 0.015(2)
C92 0.023(2) 0.045(3) 0.041(3) -0.006(2) -0.006(2) 0.009(2)
C102 0.018(2) 0.026(2) 0.034(3) 0.0000(19) 0.0005(18) -0.0005(18)
C112 0.022(2) 0.051(3) 0.044(3) -0.016(3) -0.002(2) -0.007(2)
C122 0.020(2) 0.035(3) 0.046(3) -0.005(2) 0.009(2) -0.004(2)
C132 0.018(2) 0.022(2) 0.024(2) 0.0030(17) 0.0004(17) 0.0026(17)
C142 0.018(2) 0.024(2) 0.022(2) 0.0017(18) -0.0027(17) 0.0039(17)
C152 0.021(2) 0.030(2) 0.029(2) 0.005(2) 0.0021(19) -0.0028(19)
C162 0.024(2) 0.033(3) 0.034(3) -0.001(2) -0.003(2) -0.005(2)
C172 0.027(2) 0.031(2) 0.023(2) -0.0038(19) -0.0044(19) 0.0048(19)
C182 0.030(2) 0.036(3) 0.025(2) 0.002(2) 0.001(2) 0.000(2)
C192 0.021(2) 0.030(2) 0.028(2) 0.003(2) 0.0022(19) -0.0010(18)
C202 0.037(3) 0.046(3) 0.032(3) -0.004(2) -0.008(2) -0.005(2)
C212 0.054(4) 0.075(4) 0.048(4) 0.001(3) -0.018(3) -0.028(3)
C222 0.053(4) 0.072(4) 0.039(3) -0.021(3) -0.010(3) 0.000(3)
C232 0.038(3) 0.070(4) 0.031(3) -0.004(3) -0.015(2) 0.003(3)
C242 0.021(2) 0.024(2) 0.023(2) -0.0001(18) -0.0044(18) -0.0003(17)
C252 0.027(2) 0.026(2) 0.025(2) -0.0021(19) -0.0004(19) 0.0031(19)
C262 0.026(2) 0.028(2) 0.026(2) 0.0043(19) -0.0001(19) -0.0002(19)
C272 0.021(2) 0.028(2) 0.023(2) -0.0017(19) -0.0018(18) -0.0035(18)
C282 0.019(2) 0.030(2) 0.024(2) -0.0031(19) 0.0012(18) 0.0002(18)
C292 0.021(2) 0.024(2) 0.025(2) 0.0039(18) -0.0027(18) -0.0016(17)
C302 0.024(2) 0.037(3) 0.023(2) -0.002(2) -0.0012(19) -0.0053(19)
C312 0.041(3) 0.039(3) 0.027(2) 0.005(2) 0.003(2) -0.004(2)
C322 0.040(3) 0.043(3) 0.025(2) 0.000(2) 0.004(2) -0.007(2)
C332 0.024(2) 0.053(3) 0.031(3) 0.006(2) 0.005(2) -0.003(2)
C342 0.020(2) 0.024(2) 0.020(2) 0.0039(17) 0.0015(17) -0.0017(17)
C352 0.025(2) 0.025(2) 0.024(2) -0.0049(18) -0.0024(19) 0.0051(18)
C362 0.025(2) 0.028(2) 0.022(2) -0.0046(18) -0.0026(18) 0.0028(18)
C372 0.023(2) 0.021(2) 0.021(2) 0.0054(17) 0.0044(17) 0.0020(17)
C382 0.025(2) 0.027(2) 0.019(2) -0.0012(18) 0.0019(18) 0.0040(18)
C392 0.027(2) 0.026(2) 0.023(2) 0.0000(19) -0.0021(19) -0.0024(18)
C402 0.022(2) 0.027(2) 0.028(2) 0.0016(19) 0.0000(18) 0.0033(18)
C412 0.028(2) 0.037(3) 0.046(3) -0.004(2) -0.004(2) 0.012(2)
C422 0.029(3) 0.056(3) 0.039(3) -0.008(3) -0.003(2) 0.013(2)
C432 0.030(3) 0.046(3) 0.044(3) 0.013(2) 0.008(2) 0.005(2)
B1 0.058(6) 0.049(5) 0.027(4) 0.000 0.000 -0.007(5)
F1 0.153(5) 0.075(3) 0.098(3) 0.044(3) -0.082(3) -0.045(3)
F2 0.0535(19) 0.056(2) 0.0360(16) -0.0053(15) -0.0017(15) -0.0133(15)
C14 0.018(3) 0.026(3) 0.045(4) 0.000 0.000 0.000(3)
C24 0.031(2) 0.033(3) 0.039(3) -0.004(2) -0.006(2) 0.003(2)
N14 0.0165(17) 0.027(2) 0.047(2) 0.0027(18) -0.0007(17) 0.0009(15)
C13 0.016(2) 0.036(3) 0.039(3) -0.001(2) -0.0029(19) 0.0004(19)
C23 0.019(2) 0.029(2) 0.037(3) -0.001(2) -0.0022(19) -0.0002(18)
C33 0.022(2) 0.028(2) 0.038(3) 0.003(2) -0.004(2) -0.0043(19)
C43 0.018(2) 0.028(2) 0.033(2) -0.0009(19) -0.0030(18) 0.0003(17)
C53 0.021(2) 0.027(2) 0.044(3) -0.001(2) -0.003(2) 0.0009(19)
C63 0.018(2) 0.030(3) 0.047(3) 0.000(2) -0.001(2) 0.0008(19)
C73 0.021(2) 0.033(3) 0.072(4) 0.002(3) 0.003(2) 0.003(2)
C83 0.044(3) 0.034(3) 0.086(5) -0.009(3) -0.003(3) 0.004(3)
C93 0.066(4) 0.043(4) 0.101(6) 0.009(4) -0.034(4) 0.008(3)
C103 0.025(2) 0.030(2) 0.089(4) -0.001(2) 0.002(3) 0.0023(18)
C113 0.025(2) 0.030(2) 0.089(4) -0.001(2) 0.002(3) 0.0023(18)
C123 0.039(6) 0.029(11) 0.185(19) 0.032(11) -0.014(13) -0.007(8)
C10' 0.025(2) 0.030(2) 0.089(4) -0.001(2) 0.002(3) 0.0023(18)
C11' 0.025(2) 0.030(2) 0.089(4) -0.001(2) 0.002(3) 0.0023(18)
C12' 0.039(6) 0.029(11) 0.185(19) 0.032(11) -0.014(13) -0.007(8)
C133 0.020(2) 0.024(2) 0.029(2) 0.0018(19) -0.0039(18) -0.0024(17)
C143 0.021(2) 0.020(2) 0.024(2) 0.0025(18) -0.0017(17) -0.0008(17)
C153 0.018(2) 0.033(2) 0.026(2) 0.001(2) 0.0023(18) 0.0021(18)
C163 0.027(2) 0.039(3) 0.021(2) -0.004(2) 0.0050(19) 0.002(2)
C173 0.025(2) 0.028(2) 0.026(2) 0.0028(19) -0.0013(19) 0.0004(18)
C183 0.017(2) 0.029(2) 0.028(2) 0.0012(19) -0.0008(18) -0.0007(17)
C193 0.020(2) 0.025(2) 0.026(2) -0.0019(19) 0.0018(18) 0.0030(18)
C203 0.034(3) 0.032(3) 0.030(3) -0.002(2) -0.006(2) -0.001(2)
C213 0.033(3) 0.114(6) 0.043(3) -0.025(4) -0.010(3) -0.011(3)
C223 0.113(6) 0.064(4) 0.045(4) 0.015(3) -0.047(4) -0.031(4)
C233 0.047(3) 0.056(4) 0.066(4) -0.026(3) -0.017(3) 0.003(3)
C243 0.019(2) 0.031(2) 0.024(2) 0.0029(19) 0.0009(18) 0.0033(18)
C253 0.025(2) 0.035(3) 0.027(2) 0.002(2) -0.0036(19) -0.002(2)
C263 0.028(2) 0.034(3) 0.043(3) 0.010(2) 0.000(2) -0.004(2)
C273 0.040(3) 0.028(2) 0.029(3) 0.001(2) 0.001(2) 0.011(2)
C283 0.051(3) 0.036(3) 0.034(3) 0.005(2) -0.018(2) 0.001(2)
C293 0.043(3) 0.036(3) 0.037(3) 0.003(2) -0.018(2) -0.011(2)
C303 0.060(4) 0.036(3) 0.034(3) 0.010(2) 0.001(3) 0.011(3)
C313 0.199(10) 0.031(3) 0.039(4) 0.010(3) -0.015(5) -0.002(4)
C323 0.048(3) 0.066(4) 0.049(3) 0.025(3) 0.004(3) -0.004(3)
C333 0.061(4) 0.067(4) 0.034(3) 0.016(3) -0.005(3) 0.015(3)
C343 0.015(2) 0.031(2) 0.025(2) -0.0005(19) -0.0017(17) 0.0007(17)
C353 0.023(2) 0.035(3) 0.025(2) 0.001(2) 0.0060(18) 0.0007(19)
C363 0.029(2) 0.029(2) 0.024(2) 0.0052(19) 0.0027(19) 0.0008(19)
C373 0.017(2) 0.028(2) 0.031(3) 0.002(2) 0.0026(18) -0.0049(18)
C383 0.047(3) 0.039(3) 0.023(2) -0.005(2) 0.000(2) -0.001(2)
C393 0.042(3) 0.035(3) 0.027(3) 0.004(2) -0.004(2) 0.001(2)
C403 0.027(2) 0.028(2) 0.034(3) -0.001(2) 0.008(2) -0.0035(19)
C413 0.054(4) 0.038(3) 0.088(5) -0.007(3) -0.024(3) -0.003(3)
C423 0.084(5) 0.034(3) 0.066(4) 0.003(3) 0.044(4) 0.007(3)
C433 0.055(4) 0.040(3) 0.054(4) -0.004(3) 0.001(3) 0.014(3)
C15 0.084(5) 0.089(6) 0.059(4) -0.009(4) -0.006(4) 0.023(4)
C25 0.083(5) 0.059(4) 0.059(4) 0.007(3) -0.014(4) -0.008(4)
C35 0.047(4) 0.051(4) 0.087(5) 0.018(4) -0.015(3) 0.002(3)
C45 0.053(4) 0.042(3) 0.074(4) 0.003(3) 0.000(3) -0.009(3)
C55 0.085(5) 0.045(4) 0.128(7) 0.003(4) 0.061(5) 0.003(4)
C16 0.049(3) 0.059(4) 0.043(3) -0.012(3) -0.010(3) 0.005(3)
Cl16 0.0427(8) 0.0858(12) 0.0487(8) -0.0224(8) -0.0071(7) -0.0024(7)
Cl26 0.0474(8) 0.0398(7) 0.0545(8) -0.0008(6) -0.0002(7) -0.0051(6)
C17 0.051(4) 0.176(10) 0.078(6) -0.006(6) 0.003(4) 0.009(5)
Cl17 0.0830(14) 0.1038(17) 0.1094(18) -0.0176(14) -0.0123(13) 0.0096(12)
Cl27 0.0565(11) 0.1256(18) 0.0761(13) -0.0122(12) 0.0043(9) -0.0116(11)
C18 0.090(8) 0.264(18) 0.174(13) 0.106(13) -0.020(8) -0.049(9)
Cl18 0.110(2) 0.327(6) 0.165(3) 0.086(4) 0.000(2) -0.018(3)
Cl28 0.141(3) 0.112(2) 0.152(3) 0.0051(19) -0.002(2) 0.0010(18)
B2 0.099(15) 0.081(15) 0.050(8) -0.001(13) -0.002(16) 0.030(12)
F3 0.090(6) 0.113(11) 0.064(5) -0.004(7) -0.012(7) 0.050(7)
F4 0.136(14) 0.188(14) 0.034(5) 0.001(5) 0.012(6) 0.050(12)
F5 0.136(14) 0.188(14) 0.034(5) 0.001(5) 0.012(6) 0.050(12)
F6 0.090(6) 0.113(11) 0.064(5) -0.004(7) -0.012(7) 0.050(7)
B2' 0.099(15) 0.081(15) 0.050(8) -0.001(13) -0.002(16) 0.030(12)
F4' 0.136(14) 0.188(14) 0.034(5) 0.001(5) 0.012(6) 0.050(12)
F3' 0.090(6) 0.113(11) 0.064(5) -0.004(7) -0.012(7) 0.050(7)
F5' 0.136(14) 0.188(14) 0.034(5) 0.001(5) 0.012(6) 0.050(12)
F6' 0.090(6) 0.113(11) 0.064(5) -0.004(7) -0.012(7) 0.050(7)

loop_
_atom_type_symbol
_atom_type_description
_atom_type_scat_dispersion_real
_atom_type_scat_dispersion_imag
_atom_type_scat_source
C C 0.0033 0.0016 'International Tables Vol C Tables 4.2.6.8 and 6.1.1.4'
H H 0.0000 0.0000 'International Tables Vol C Tables 4.2.6.8 and 6.1.1.4'
B B 0.0013 0.0007 'International Tables Vol C Tables 4.2.6.8 and 6.1.1.4'
N N 0.0061 0.0033 'International Tables Vol C Tables 4.2.6.8 and 6.1.1.4'
F F 0.0171 0.0103 'International Tables Vol C Tables 4.2.6.8 and 6.1.1.4'
Cl Cl 0.1484 0.1585 'International Tables Vol C Tables 4.2.6.8 and 6.1.1.4'

loop_
_geom_angle_atom_site_label_1
_geom_angle_atom_site_label_2
_geom_angle_atom_site_label_3
_geom_angle
_geom_angle_site_symmetry_1
_geom_angle_site_symmetry_3
N11 C11 N11 109.1(5) . 2
N11 C11 H11 125.4 . .
N11 C11 H11 125.4 2 .
C21 C21 N11 106.8(2) 2 .
C21 C21 H21 126.6 2 .
N11 C21 H21 126.6 . .
C11 N11 C21 108.6(4) . .
C11 N11 C12 126.1(4) . .
C21 N11 C12 125.2(3) . .
C62 C12 C22 123.5(4) . .
C62 C12 N11 119.0(4) . .
C22 C12 N11 117.5(4) . .
C32 C22 C12 116.8(4) . .
C32 C22 C72 119.2(4) . .
C12 C22 C72 124.1(4) . .
C22 C32 C42 122.3(4) . .
C22 C32 H32A 118.9 . .
C42 C32 H32A 118.9 . .
C52 C42 C32 117.9(4) . .
C52 C42 C132 123.4(4) . .
C32 C42 C132 118.6(4) . .
C62 C52 C42 121.8(4) . .
C62 C52 H52A 119.1 . .
C42 C52 H52A 119.1 . .
C12 C62 C52 117.7(4) . .
C12 C62 C102 122.4(4) . .
C52 C62 C102 119.9(4) . .
C22 C72 C82 109.4(4) . .
C22 C72 C92 111.9(4) . .
C82 C72 C92 111.6(4) . .
C22 C72 H72A 107.9 . .
C82 C72 H72A 107.9 . .
C92 C72 H72A 107.9 . .
C72 C82 H82A 109.5 . .
C72 C82 H82B 109.5 . .
H82A C82 H82B 109.5 . .
C72 C82 H82C 109.5 . .
H82A C82 H82C 109.5 . .
H82B C82 H82C 109.5 . .
C72 C92 H92A 109.5 . .
C72 C92 H92B 109.5 . .
H92A C92 H92B 109.5 . .
C72 C92 H92C 109.5 . .
H92A C92 H92C 109.5 . .
H92B C92 H92C 109.5 . .
C62 C102 C122 112.1(4) . .
C62 C102 C112 110.8(4) . .
C122 C102 C112 110.6(4) . .
C62 C102 H10A 107.7 . .
C122 C102 H10A 107.7 . .
C112 C102 H10A 107.7 . .
C102 C112 H11D 109.5 . .
C102 C112 H11E 109.5 . .
H11D C112 H11E 109.5 . .
C102 C112 H11F 109.5 . .
H11D C112 H11F 109.5 . .
H11E C112 H11F 109.5 . .
C102 C122 H12A 109.5 . .
C102 C122 H12B 109.5 . .
H12A C122 H12B 109.5 . .
C102 C122 H12C 109.5 . .
H12A C122 H12C 109.5 . .
H12B C122 H12C 109.5 . .
C342 C132 C242 108.1(3) . .
C342 C132 C142 111.5(3) . .
C242 C132 C142 109.9(3) . .
C342 C132 C42 110.4(3) . .
C242 C132 C42 110.9(3) . .
C142 C132 C42 106.0(3) . .
C152 C142 C192 116.6(4) . .
C152 C142 C132 124.6(4) . .
C192 C142 C132 118.8(4) . .
C142 C152 C162 121.1(4) . .
C142 C152 H15A 119.4 . .
C162 C152 H15A 119.4 . .
C172 C162 C152 122.4(4) . .
C172 C162 H16A 118.8 . .
C152 C162 H16A 118.8 . .
C162 C172 C182 116.2(4) . .
C162 C172 C202 123.6(4) . .
C182 C172 C202 120.1(4) . .
C192 C182 C172 121.4(4) . .
C192 C182 H18A 119.3 . .
C172 C182 H18A 119.3 . .
C182 C192 C142 122.1(4) . .
C182 C192 H19A 118.9 . .
C142 C192 H19A 118.9 . .
C172 C202 C232 108.3(4) . .
C172 C202 C212 112.4(4) . .
C232 C202 C212 108.2(5) . .
C172 C202 C222 110.4(4) . .
C232 C202 C222 108.4(5) . .
C212 C202 C222 109.1(5) . .
C202 C212 H21D 109.5 . .
C202 C212 H21E 109.5 . .
H21D C212 H21E 109.5 . .
C202 C212 H21F 109.5 . .
H21D C212 H21F 109.5 . .
H21E C212 H21F 109.5 . .
C202 C222 H22A 109.5 . .
C202 C222 H22B 109.5 . .
H22A C222 H22B 109.5 . .
C202 C222 H22C 109.5 . .
H22A C222 H22C 109.5 . .
H22B C222 H22C 109.5 . .
C202 C232 H23A 109.5 . .
C202 C232 H23B 109.5 . .
H23A C232 H23B 109.5 . .
C202 C232 H23C 109.5 . .
H23A C232 H23C 109.5 . .
H23B C232 H23C 109.5 . .
C252 C242 C292 116.5(4) . .
C252 C242 C132 119.4(4) . .
C292 C242 C132 124.1(4) . .
C262 C252 C242 121.6(4) . .
C262 C252 H25A 119.2 . .
C242 C252 H25A 119.2 . .
C252 C262 C272 122.0(4) . .
C252 C262 H26A 119.0 . .
C272 C262 H26A 119.0 . .
C282 C272 C262 116.3(4) . .
C282 C272 C302 120.1(4) . .
C262 C272 C302 123.6(4) . .
C292 C282 C272 122.3(4) . .
C292 C282 H28A 118.9 . .
C272 C282 H28A 118.9 . .
C282 C292 C242 121.1(4) . .
C282 C292 H29A 119.4 . .
C242 C292 H29A 119.4 . .
C312 C302 C322 109.1(4) . .
C312 C302 C272 112.6(4) . .
C322 C302 C272 109.3(4) . .
C312 C302 C332 108.0(4) . .
C322 C302 C332 108.6(4) . .
C272 C302 C332 109.2(4) . .
C302 C312 H31A 109.5 . .
C302 C312 H31B 109.5 . .
H31A C312 H31B 109.5 . .
C302 C312 H31C 109.5 . .
H31A C312 H31C 109.5 . .
H31B C312 H31C 109.5 . .
C302 C322 H32B 109.5 . .
C302 C322 H32C 109.5 . .
H32B C322 H32C 109.5 . .
C302 C322 H32D 109.5 . .
H32B C322 H32D 109.5 . .
H32C C322 H32D 109.5 . .
C302 C332 H33A 109.5 . .
C302 C332 H33B 109.5 . .
H33A C332 H33B 109.5 . .
C302 C332 H33C 109.5 . .
H33A C332 H33C 109.5 . .
H33B C332 H33C 109.5 . .
C392 C342 C352 116.5(4) . .
C392 C342 C132 123.7(4) . .
C352 C342 C132 119.7(4) . .
C362 C352 C342 122.5(4) . .
C362 C352 H35A 118.7 . .
C342 C352 H35A 118.7 . .
C352 C362 C372 120.8(4) . .
C352 C362 H36A 119.6 . .
C372 C362 H36A 119.6 . .
C382 C372 C362 116.5(4) . .
C382 C372 C402 121.4(4) . .
C362 C372 C402 121.9(4) . .
C372 C382 C392 122.4(4) . .
C372 C382 H38A 118.8 . .
C392 C382 H38A 118.8 . .
C342 C392 C382 121.0(4) . .
C342 C392 H39A 119.5 . .
C382 C392 H39A 119.5 . .
C422 C402 C412 108.5(4) . .
C422 C402 C432 109.2(4) . .
C412 C402 C432 109.2(4) . .
C422 C402 C372 112.2(4) . .
C412 C402 C372 110.4(4) . .
C432 C402 C372 107.4(3) . .
C402 C412 H41A 109.5 . .
C402 C412 H41B 109.5 . .
H41A C412 H41B 109.5 . .
C402 C412 H41C 109.5 . .
H41A C412 H41C 109.5 . .
H41B C412 H41C 109.5 . .
C402 C422 H42A 109.5 . .
C402 C422 H42B 109.5 . .
H42A C422 H42B 109.5 . .
C402 C422 H42C 109.5 . .
H42A C422 H42C 109.5 . .
H42B C422 H42C 109.5 . .
C402 C432 H43A 109.5 . .
C402 C432 H43B 109.5 . .
H43A C432 H43B 109.5 . .
C402 C432 H43C 109.5 . .
H43A C432 H43C 109.5 . .
H43B C432 H43C 109.5 . .
F1 B1 F1 105.0(8) . 2
F1 B1 F2 111.5(3) . 2
F1 B1 F2 109.5(2) 2 2
F1 B1 F2 109.5(2) . .
F1 B1 F2 111.5(3) 2 .
F2 B1 F2 109.6(6) 2 .
N14 C14 N14 107.9(6) 2_655 .
N14 C14 H14 126.0 2_655 .
N14 C14 H14 126.0 . .
C24 C24 N14 107.3(2) 2_655 .
C24 C24 H24 126.3 2_655 .
N14 C24 H24 126.3 . .
C14 N14 C24 108.7(4) . .
C14 N14 C13 126.8(4) . .
C24 N14 C13 124.5(4) . .
C63 C13 C23 124.1(4) . .
C63 C13 N14 117.9(4) . .
C23 C13 N14 118.0(4) . .
C33 C23 C13 116.2(4) . .
C33 C23 C73 120.8(4) . .
C13 C23 C73 123.0(4) . .
C23 C33 C43 122.7(4) . .
C23 C33 H33D 118.7 . .
C43 C33 H33D 118.7 . .
C53 C43 C33 118.5(4) . .
C53 C43 C133 123.1(4) . .
C33 C43 C133 118.4(4) . .
C43 C53 C63 122.0(4) . .
C43 C53 H53A 119.0 . .
C63 C53 H53A 119.0 . .
C13 C63 C53 116.6(4) . .
C13 C63 C10' 122.7(9) . .
C53 C63 C10' 120.6(9) . .
C13 C63 C103 123.6(7) . .
C53 C63 C103 119.7(7) . .
C93 C73 C23 111.4(5) . .
C93 C73 C83 110.7(5) . .
C23 C73 C83 112.4(4) . .
C93 C73 H73A 107.4 . .
C23 C73 H73A 107.4 . .
C83 C73 H73A 107.4 . .
C73 C83 H83A 109.5 . .
C73 C83 H83B 109.5 . .
H83A C83 H83B 109.5 . .
C73 C83 H83C 109.5 . .
H83A C83 H83C 109.5 . .
H83B C83 H83C 109.5 . .
C73 C93 H93A 109.5 . .
C73 C93 H93B 109.5 . .
H93A C93 H93B 109.5 . .
C73 C93 H93C 109.5 . .
H93A C93 H93C 109.5 . .
H93B C93 H93C 109.5 . .
C63 C103 C123 113.5(14) . .
C63 C103 C113 110.5(8) . .
C123 C103 C113 110.6(9) . .
C63 C103 H103 107.3 . .
C123 C103 H103 107.3 . .
C113 C103 H103 107.3 . .
C63 C10' C11' 109.4(10) . .
C63 C10' C12' 111(2) . .
C11' C10' C12' 110.4(11) . .
C63 C10' H10' 108.6 . .
C11' C10' H10' 108.6 . .
C12' C10' H10' 108.6 . .
C243 C133 C143 111.4(3) . .
C243 C133 C43 106.8(3) . .
C143 C133 C43 110.5(4) . .
C243 C133 C343 111.1(4) . .
C143 C133 C343 107.0(3) . .
C43 C133 C343 110.1(3) . .
C153 C143 C193 116.5(4) . .
C153 C143 C133 125.0(4) . .
C193 C143 C133 118.5(4) . .
C143 C153 C163 121.4(4) . .
C143 C153 H15B 119.3 . .
C163 C153 H15B 119.3 . .
C173 C163 C153 122.6(4) . .
C173 C163 H16B 118.7 . .
C153 C163 H16B 118.7 . .
C163 C173 C183 116.0(4) . .
C163 C173 C203 122.2(4) . .
C183 C173 C203 121.8(4) . .
C193 C183 C173 121.6(4) . .
C193 C183 H18B 119.2 . .
C173 C183 H18B 119.2 . .
C183 C193 C143 121.9(4) . .
C183 C193 H19B 119.1 . .
C143 C193 H19B 119.1 . .
C223 C203 C213 108.8(5) . .
C223 C203 C233 109.7(5) . .
C213 C203 C233 106.6(5) . .
C223 C203 C173 109.2(4) . .
C213 C203 C173 113.0(4) . .
C233 C203 C173 109.5(4) . .
C203 C213 H21G 109.5 . .
C203 C213 H21H 109.5 . .
H21G C213 H21H 109.5 . .
C203 C213 H21I 109.5 . .
H21G C213 H21I 109.5 . .
H21H C213 H21I 109.5 . .
C203 C223 H22D 109.5 . .
C203 C223 H22E 109.5 . .
H22D C223 H22E 109.5 . .
C203 C223 H22F 109.5 . .
H22D C223 H22F 109.5 . .
H22E C223 H22F 109.5 . .
C203 C233 H23D 109.5 . .
C203 C233 H23E 109.5 . .
H23D C233 H23E 109.5 . .
C203 C233 H23F 109.5 . .
H23D C233 H23F 109.5 . .
H23E C233 H23F 109.5 . .
C253 C243 C293 116.0(4) . .
C253 C243 C133 123.9(4) . .
C293 C243 C133 120.0(4) . .
C243 C253 C263 121.4(4) . .
C243 C253 H25B 119.3 . .
C263 C253 H25B 119.3 . .
C273 C263 C253 122.2(4) . .
C273 C263 H26B 118.9 . .
C253 C263 H26B 118.9 . .
C263 C273 C283 116.6(4) . .
C263 C273 C303 120.5(5) . .
C283 C273 C303 122.9(4) . .
C293 C283 C273 121.6(5) . .
C293 C283 H28B 119.2 . .
C273 C283 H28B 119.2 . .
C283 C293 C243 122.2(5) . .
C283 C293 H29B 118.9 . .
C243 C293 H29B 118.9 . .
C313 C303 C323 112.0(6) . .
C313 C303 C273 109.7(5) . .
C323 C303 C273 109.5(4) . .
C313 C303 C333 108.5(5) . .
C323 C303 C333 106.3(5) . .
C273 C303 C333 110.8(5) . .
C303 C313 H31D 109.5 . .
C303 C313 H31E 109.5 . .
H31D C313 H31E 109.5 . .
C303 C313 H31F 109.5 . .
H31D C313 H31F 109.5 . .
H31E C313 H31F 109.5 . .
C303 C323 H32E 109.5 . .
C303 C323 H32F 109.5 . .
H32E C323 H32F 109.5 . .
C303 C323 H32G 109.5 . .
H32E C323 H32G 109.5 . .
H32F C323 H32G 109.5 . .
C303 C333 H33E 109.5 . .
C303 C333 H33F 109.5 . .
H33E C333 H33F 109.5 . .
C303 C333 H33G 109.5 . .
H33E C333 H33G 109.5 . .
H33F C333 H33G 109.5 . .
C393 C343 C353 116.0(4) . .
C393 C343 C133 124.8(4) . .
C353 C343 C133 119.2(4) . .
C363 C353 C343 121.9(4) . .
C363 C353 H35B 119.0 . .
C343 C353 H35B 119.0 . .
C373 C363 C353 121.5(4) . .
C373 C363 H36B 119.2 . .
C353 C363 H36B 119.2 . .
C383 C373 C363 116.2(4) . .
C383 C373 C403 121.4(4) . .
C363 C373 C403 122.4(4) . .
C373 C383 C393 122.7(5) . .
C373 C383 H38B 118.6 . .
C393 C383 H38B 118.6 . .
C343 C393 C383 121.7(5) . .
C343 C393 H39B 119.2 . .
C383 C393 H39B 119.2 . .
C413 C403 C423 111.2(5) . .
C413 C403 C373 108.7(4) . .
C423 C403 C373 111.1(4) . .
C413 C403 C433 107.4(4) . .
C423 C403 C433 106.4(5) . .
C373 C403 C433 112.1(4) . .
C403 C413 H41D 109.5 . .
C403 C413 H41E 109.5 . .
H41D C413 H41E 109.5 . .
C403 C413 H41F 109.5 . .
H41D C413 H41F 109.5 . .
H41E C413 H41F 109.5 . .
C403 C423 H42D 109.5 . .
C403 C423 H42E 109.5 . .
H42D C423 H42E 109.5 . .
C403 C423 H42F 109.5 . .
H42D C423 H42F 109.5 . .
H42E C423 H42F 109.5 . .
C403 C433 H43D 109.5 . .
C403 C433 H43E 109.5 . .
H43D C433 H43E 109.5 . .
C403 C433 H43F 109.5 . .
H43D C433 H43F 109.5 . .
H43E C433 H43F 109.5 . .
C25 C15 H15C 109.5 . .
C25 C15 H15D 109.5 . .
H15C C15 H15D 109.5 . .
C25 C15 H15E 109.5 . .
H15C C15 H15E 109.5 . .
H15D C15 H15E 109.5 . .
C15 C25 C35 115.0(6) . .
C15 C25 H25C 108.5 . .
C35 C25 H25C 108.5 . .
C15 C25 H25D 108.5 . .
C35 C25 H25D 108.5 . .
H25C C25 H25D 107.5 . .
C45 C35 C25 115.1(5) . .
C45 C35 H35C 108.5 . .
C25 C35 H35C 108.5 . .
C45 C35 H35D 108.5 . .
C25 C35 H35D 108.5 . .
H35C C35 H35D 107.5 . .
C35 C45 C55 111.2(6) . .
C35 C45 H45A 109.4 . .
C55 C45 H45A 109.4 . .
C35 C45 H45B 109.4 . .
C55 C45 H45B 109.4 . .
H45A C45 H45B 108.0 . .
C45 C55 H55A 109.5 . .
C45 C55 H55B 109.5 . .
H55A C55 H55B 109.5 . .
C45 C55 H55C 109.5 . .
H55A C55 H55C 109.5 . .
H55B C55 H55C 109.5 . .
Cl26 C16 Cl16 111.6(3) . .
Cl26 C16 H16C 109.3 . .
Cl16 C16 H16C 109.3 . .
Cl26 C16 H16D 109.3 . .
Cl16 C16 H16D 109.3 . .
H16C C16 H16D 108.0 . .
Cl17 C17 Cl27 112.6(4) . .
Cl17 C17 H17C 109.1 . .
Cl27 C17 H17C 109.1 . .
Cl17 C17 H17D 109.1 . .
Cl27 C17 H17D 109.1 . .
H17C C17 H17D 107.8 . .
Cl18 C18 Cl28 112.3(7) . .
Cl18 C18 H18C 109.1 . .
Cl28 C18 H18C 109.1 . .
Cl18 C18 H18D 109.1 . .
Cl28 C18 H18D 109.1 . .
H18C C18 H18D 107.9 . .
F3 B2 F6 107.4(8) . .
F3 B2 F5 110.1(10) . .
F6 B2 F5 110.2(10) . .
F3 B2 F4 112.0(10) . .
F6 B2 F4 110.8(10) . .
F5 B2 F4 106.4(9) . .
F5' B2' F3' 108.7(10) . .
F5' B2' F6' 110.3(10) . .
F3' B2' F6' 109.4(10) . .
F5' B2' F4' 110.3(10) . .
F3' B2' F4' 110.5(10) . .
F6' B2' F4' 107.5(10) . .

loop_
_geom_bond_atom_site_label_1
_geom_bond_atom_site_label_2
_geom_bond_distance
_geom_bond_site_symmetry_2
C11 N11 1.327(5) .
C11 N11 1.327(5) 2
C11 H11 0.9500 .
C21 C21 1.360(9) 2
C21 N11 1.386(5) .
C21 H21 0.9500 .
N11 C12 1.452(5) .
C12 C62 1.382(6) .
C12 C22 1.393(6) .
C22 C32 1.393(6) .
C22 C72 1.516(6) .
C32 C42 1.398(6) .
C32 H32A 0.9500 .
C42 C52 1.396(6) .
C42 C132 1.554(6) .
C52 C62 1.390(6) .
C52 H52A 0.9500 .
C62 C102 1.527(6) .
C72 C82 1.520(6) .
C72 C92 1.530(6) .
C72 H72A 1.0000 .
C82 H82A 0.9800 .
C82 H82B 0.9800 .
C82 H82C 0.9800 .
C92 H92A 0.9800 .
C92 H92B 0.9800 .
C92 H92C 0.9800 .
C102 C122 1.528(6) .
C102 C112 1.534(7) .
C102 H10A 1.0000 .
C112 H11D 0.9800 .
C112 H11E 0.9800 .
C112 H11F 0.9800 .
C122 H12A 0.9800 .
C122 H12B 0.9800 .
C122 H12C 0.9800 .
C132 C342 1.537(6) .
C132 C242 1.546(6) .
C132 C142 1.549(6) .
C142 C152 1.381(6) .
C142 C192 1.388(6) .
C152 C162 1.398(6) .
C152 H15A 0.9500 .
C162 C172 1.372(6) .
C162 H16A 0.9500 .
C172 C182 1.401(7) .
C172 C202 1.520(6) .
C182 C192 1.378(6) .
C182 H18A 0.9500 .
C192 H19A 0.9500 .
C202 C232 1.532(8) .
C202 C212 1.535(8) .
C202 C222 1.536(8) .
C212 H21D 0.9800 .
C212 H21E 0.9800 .
C212 H21F 0.9800 .
C222 H22A 0.9800 .
C222 H22B 0.9800 .
C222 H22C 0.9800 .
C232 H23A 0.9800 .
C232 H23B 0.9800 .
C232 H23C 0.9800 .
C242 C252 1.388(6) .
C242 C292 1.403(6) .
C252 C262 1.382(6) .
C252 H25A 0.9500 .
C262 C272 1.388(6) .
C262 H26A 0.9500 .
C272 C282 1.386(6) .
C272 C302 1.531(6) .
C282 C292 1.379(6) .
C282 H28A 0.9500 .
C292 H29A 0.9500 .
C302 C312 1.517(7) .
C302 C322 1.525(6) .
C302 C332 1.532(6) .
C312 H31A 0.9800 .
C312 H31B 0.9800 .
C312 H31C 0.9800 .
C322 H32B 0.9800 .
C322 H32C 0.9800 .
C322 H32D 0.9800 .
C332 H33A 0.9800 .
C332 H33B 0.9800 .
C332 H33C 0.9800 .
C342 C392 1.381(6) .
C342 C352 1.391(6) .
C352 C362 1.378(6) .
C352 H35A 0.9500 .
C362 C372 1.396(6) .
C362 H36A 0.9500 .
C372 C382 1.384(6) .
C372 C402 1.543(6) .
C382 C392 1.389(6) .
C382 H38A 0.9500 .
C392 H39A 0.9500 .
C402 C422 1.520(7) .
C402 C412 1.530(6) .
C402 C432 1.535(6) .
C412 H41A 0.9800 .
C412 H41B 0.9800 .
C412 H41C 0.9800 .
C422 H42A 0.9800 .
C422 H42B 0.9800 .
C422 H42C 0.9800 .
C432 H43A 0.9800 .
C432 H43B 0.9800 .
C432 H43C 0.9800 .
B1 F1 1.359(7) .
B1 F1 1.359(7) 2
B1 F2 1.379(6) 2
B1 F2 1.379(6) .
C14 N14 1.331(6) 2_655
C14 N14 1.331(6) .
C14 H14 0.9500 .
C24 C24 1.335(9) 2_655
C24 N14 1.375(6) .
C24 H24 0.9500 .
N14 C13 1.465(6) .
C13 C63 1.392(7) .
C13 C23 1.399(6) .
C23 C33 1.390(6) .
C23 C73 1.521(7) .
C33 C43 1.391(6) .
C33 H33D 0.9500 .
C43 C53 1.390(6) .
C43 C133 1.551(6) .
C53 C63 1.398(6) .
C53 H53A 0.9500 .
C63 C10' 1.516(9) .
C63 C103 1.520(8) .
C73 C93 1.492(9) .
C73 C83 1.529(8) .
C73 H73A 1.0000 .
C83 H83A 0.9800 .
C83 H83B 0.9800 .
C83 H83C 0.9800 .
C93 H93A 0.9800 .
C93 H93B 0.9800 .
C93 H93C 0.9800 .
C103 C123 1.528(9) .
C103 C113 1.531(9) .
C103 H103 1.0000 .
C113 H11A 0.9800 .
C113 H11B 0.9800 .
C113 H11C 0.9800 .
C123 H12D 0.9800 .
C123 H12E 0.9800 .
C123 H12F 0.9800 .
C10' C11' 1.526(9) .
C10' C12' 1.529(9) .
C10' H10' 1.0000 .
C11' H11G 0.9800 .
C11' H11H 0.9800 .
C11' H11I 0.9800 .
C12' H12G 0.9800 .
C12' H12H 0.9800 .
C12' H12I 0.9800 .
C133 C243 1.541(6) .
C133 C143 1.545(6) .
C133 C343 1.552(6) .
C143 C153 1.378(6) .
C143 C193 1.393(6) .
C153 C163 1.385(6) .
C153 H15B 0.9500 .
C163 C173 1.381(6) .
C163 H16B 0.9500 .
C173 C183 1.390(6) .
C173 C203 1.534(6) .
C183 C193 1.383(6) .
C183 H18B 0.9500 .
C193 H19B 0.9500 .
C203 C223 1.509(8) .
C203 C213 1.521(7) .
C203 C233 1.524(7) .
C213 H21G 0.9800 .
C213 H21H 0.9800 .
C213 H21I 0.9800 .
C223 H22D 0.9800 .
C223 H22E 0.9800 .
C223 H22F 0.9800 .
C233 H23D 0.9800 .
C233 H23E 0.9800 .
C233 H23F 0.9800 .
C243 C253 1.386(6) .
C243 C293 1.391(6) .
C253 C263 1.392(7) .
C253 H25B 0.9500 .
C263 C273 1.370(7) .
C263 H26B 0.9500 .
C273 C283 1.389(7) .
C273 C303 1.541(7) .
C283 C293 1.376(7) .
C283 H28B 0.9500 .
C293 H29B 0.9500 .
C303 C313 1.503(8) .
C303 C323 1.521(8) .
C303 C333 1.562(8) .
C313 H31D 0.9800 .
C313 H31E 0.9800 .
C313 H31F 0.9800 .
C323 H32E 0.9800 .
C323 H32F 0.9800 .
C323 H32G 0.9800 .
C333 H33E 0.9800 .
C333 H33F 0.9800 .
C333 H33G 0.9800 .
C343 C393 1.375(7) .
C343 C353 1.399(6) .
C353 C363 1.390(6) .
C353 H35B 0.9500 .
C363 C373 1.387(6) .
C363 H36B 0.9500 .
C373 C383 1.371(7) .
C373 C403 1.532(6) .
C383 C393 1.392(7) .
C383 H38B 0.9500 .
C393 H39B 0.9500 .
C403 C413 1.498(7) .
C403 C423 1.515(7) .
C403 C433 1.533(7) .
C413 H41D 0.9800 .
C413 H41E 0.9800 .
C413 H41F 0.9800 .
C423 H42D 0.9800 .
C423 H42E 0.9800 .
C423 H42F 0.9800 .
C433 H43D 0.9800 .
C433 H43E 0.9800 .
C433 H43F 0.9800 .
C15 C25 1.438(10) .
C15 H15C 0.9800 .
C15 H15D 0.9800 .
C15 H15E 0.9800 .
C25 C35 1.525(10) .
C25 H25C 0.9900 .
C25 H25D 0.9900 .
C35 C45 1.503(9) .
C35 H35C 0.9900 .
C35 H35D 0.9900 .
C45 C55 1.512(9) .
C45 H45A 0.9900 .
C45 H45B 0.9900 .
C55 H55A 0.9800 .
C55 H55B 0.9800 .
C55 H55C 0.9800 .
C16 Cl26 1.764(6) .
C16 Cl16 1.769(6) .
C16 H16C 0.9900 .
C16 H16D 0.9900 .
C17 Cl17 1.730(9) .
C17 Cl27 1.739(9) .
C17 H17C 0.9900 .
C17 H17D 0.9900 .
C18 Cl18 1.713(14) .
C18 Cl28 1.796(13) .
C18 H18C 0.9900 .
C18 H18D 0.9900 .
B2 F3 1.373(8) .
B2 F6 1.373(8) .
B2 F5 1.375(8) .
B2 F4 1.375(8) .
B2' F5' 1.375(9) .
B2' F3' 1.375(9) .
B2' F6' 1.376(9) .
B2' F4' 1.376(9) .

loop_
_geom_torsion_atom_site_label_1
_geom_torsion_atom_site_label_2
_geom_torsion_atom_site_label_3
_geom_torsion_atom_site_label_4
_geom_torsion
_geom_torsion_site_symmetry_1
N11 C11 N11 C21 0.1(2) 2
N11 C11 N11 C12 -179.1(4) 2
C21 C21 N11 C11 -0.2(6) 2
C21 C21 N11 C12 179.0(4) 2
C11 N11 C12 C62 -86.0(5) .
C21 N11 C12 C62 94.9(5) .
C11 N11 C12 C22 94.7(4) .
C21 N11 C12 C22 -84.4(5) .
C62 C12 C22 C32 -1.4(6) .
N11 C12 C22 C32 177.8(4) .
C62 C12 C22 C72 177.1(4) .
N11 C12 C22 C72 -3.6(6) .
C12 C22 C32 C42 2.9(6) .
C72 C22 C32 C42 -175.8(4) .
C22 C32 C42 C52 -2.2(6) .
C22 C32 C42 C132 -179.3(4) .
C32 C42 C52 C62 0.1(6) .
C132 C42 C52 C62 176.9(4) .
C22 C12 C62 C52 -0.6(6) .
N11 C12 C62 C52 -179.8(4) .
C22 C12 C62 C102 -178.9(4) .
N11 C12 C62 C102 1.8(6) .
C42 C52 C62 C12 1.3(6) .
C42 C52 C62 C102 179.7(4) .
C32 C22 C72 C82 62.8(5) .
C12 C22 C72 C82 -115.7(5) .
C32 C22 C72 C92 -61.3(5) .
C12 C22 C72 C92 120.2(5) .
C12 C62 C102 C122 -141.3(4) .
C52 C62 C102 C122 40.4(6) .
C12 C62 C102 C112 94.6(5) .
C52 C62 C102 C112 -83.7(5) .
C52 C42 C132 C342 -6.2(5) .
C32 C42 C132 C342 170.6(4) .
C52 C42 C132 C242 113.6(4) .
C32 C42 C132 C242 -69.6(5) .
C52 C42 C132 C142 -127.1(4) .
C32 C42 C132 C142 49.7(5) .
C342 C132 C142 C152 100.6(5) .
C242 C132 C142 C152 -19.3(6) .
C42 C132 C142 C152 -139.2(4) .
C342 C132 C142 C192 -78.7(5) .
C242 C132 C142 C192 161.4(4) .
C42 C132 C142 C192 41.5(5) .
C192 C142 C152 C162 -2.8(6) .
C132 C142 C152 C162 177.9(4) .
C142 C152 C162 C172 0.4(7) .
C152 C162 C172 C182 1.8(7) .
C152 C162 C172 C202 -173.5(4) .
C162 C172 C182 C192 -1.6(7) .
C202 C172 C182 C192 173.8(4) .
C172 C182 C192 C142 -0.8(7) .
C152 C142 C192 C182 3.0(6) .
C132 C142 C192 C182 -177.7(4) .
C162 C172 C202 C232 110.7(5) .
C182 C172 C202 C232 -64.4(6) .
C162 C172 C202 C212 -8.8(7) .
C182 C172 C202 C212 176.1(5) .
C162 C172 C202 C222 -130.8(5) .
C182 C172 C202 C222 54.1(6) .
C342 C132 C242 C252 -44.9(5) .
C142 C132 C242 C252 77.0(5) .
C42 C132 C242 C252 -166.1(4) .
C342 C132 C242 C292 137.2(4) .
C142 C132 C242 C292 -100.8(5) .
C42 C132 C242 C292 16.0(5) .
C292 C242 C252 C262 4.2(6) .
C132 C242 C252 C262 -173.8(4) .
C242 C252 C262 C272 -1.3(7) .
C252 C262 C272 C282 -2.8(6) .
C252 C262 C272 C302 176.7(4) .
C262 C272 C282 C292 4.1(6) .
C302 C272 C282 C292 -175.5(4) .
C272 C282 C292 C242 -1.2(6) .
C252 C242 C292 C282 -3.0(6) .
C132 C242 C292 C282 174.9(4) .
C282 C272 C302 C312 178.4(4) .
C262 C272 C302 C312 -1.2(6) .
C282 C272 C302 C322 -60.2(5) .
C262 C272 C302 C322 120.3(5) .
C282 C272 C302 C332 58.4(5) .
C262 C272 C302 C332 -121.1(5) .
C242 C132 C342 C392 129.7(4) .
C142 C132 C342 C392 8.7(6) .
C42 C132 C342 C392 -108.9(5) .
C242 C132 C342 C352 -52.8(5) .
C142 C132 C342 C352 -173.8(4) .
C42 C132 C342 C352 68.6(5) .
C392 C342 C352 C362 5.2(6) .
C132 C342 C352 C362 -172.5(4) .
C342 C352 C362 C372 -2.1(7) .
C352 C362 C372 C382 -2.1(6) .
C352 C362 C372 C402 172.4(4) .
C362 C372 C382 C392 3.2(6) .
C402 C372 C382 C392 -171.3(4) .
C352 C342 C392 C382 -4.0(6) .
C132 C342 C392 C382 173.5(4) .
C372 C382 C392 C342 -0.1(7) .
C382 C372 C402 C422 -159.6(4) .
C362 C372 C402 C422 26.1(6) .
C382 C372 C402 C412 -38.5(5) .
C362 C372 C402 C412 147.2(4) .
C382 C372 C402 C432 80.4(5) .
C362 C372 C402 C432 -93.9(5) .
N14 C14 N14 C24 0.0(2) 2_655
N14 C14 N14 C13 178.9(5) 2_655
C24 C24 N14 C14 0.1(6) 2_655
C24 C24 N14 C13 -178.9(5) 2_655
C14 N14 C13 C63 94.7(5) .
C24 N14 C13 C63 -86.5(6) .
C14 N14 C13 C23 -87.2(5) .
C24 N14 C13 C23 91.6(6) .
C63 C13 C23 C33 1.2(7) .
N14 C13 C23 C33 -176.8(4) .
C63 C13 C23 C73 -176.4(5) .
N14 C13 C23 C73 5.7(7) .
C13 C23 C33 C43 -0.4(7) .
C73 C23 C33 C43 177.2(5) .
C23 C33 C43 C53 -0.4(7) .
C23 C33 C43 C133 178.3(4) .
C33 C43 C53 C63 0.5(7) .
C133 C43 C53 C63 -178.0(4) .
C23 C13 C63 C53 -1.0(8) .
N14 C13 C63 C53 176.9(4) .
C23 C13 C63 C10' -177.5(10) .
N14 C13 C63 C10' 0.4(11) .
C23 C13 C63 C103 175.7(7) .
N14 C13 C63 C103 -6.4(9) .
C43 C53 C63 C13 0.1(7) .
C43 C53 C63 C10' 176.7(9) .
C43 C53 C63 C103 -176.7(7) .
C33 C23 C73 C93 -80.8(6) .
C13 C23 C73 C93 96.7(6) .
C33 C23 C73 C83 44.1(7) .
C13 C23 C73 C83 -138.4(5) .
C13 C63 C103 C123 141.1(12) .
C53 C63 C103 C123 -42.4(13) .
C13 C63 C103 C113 -94.0(12) .
C53 C63 C103 C113 82.6(12) .
C13 C63 C10' C11' -121.2(13) .
C53 C63 C10' C11' 62.5(18) .
C13 C63 C10' C12' 116.6(16) .
C53 C63 C10' C12' -59.7(17) .
C53 C43 C133 C243 -132.6(5) .
C33 C43 C133 C243 48.8(5) .
C53 C43 C133 C143 106.2(5) .
C33 C43 C133 C143 -72.4(5) .
C53 C43 C133 C343 -11.8(6) .
C33 C43 C133 C343 169.6(4) .
C243 C133 C143 C153 -112.4(5) .
C43 C133 C143 C153 6.2(6) .
C343 C133 C143 C153 126.0(4) .
C243 C133 C143 C193 68.7(5) .
C43 C133 C143 C193 -172.7(4) .
C343 C133 C143 C193 -52.9(5) .
C193 C143 C153 C163 -0.5(6) .
C133 C143 C153 C163 -179.5(4) .
C143 C153 C163 C173 -1.1(7) .
C153 C163 C173 C183 2.1(7) .
C153 C163 C173 C203 -179.1(4) .
C163 C173 C183 C193 -1.4(6) .
C203 C173 C183 C193 179.7(4) .
C173 C183 C193 C143 -0.2(7) .
C153 C143 C193 C183 1.2(6) .
C133 C143 C193 C183 -179.8(4) .
C163 C173 C203 C223 -72.4(6) .
C183 C173 C203 C223 106.4(6) .
C163 C173 C203 C213 166.4(5) .
C183 C173 C203 C213 -14.8(7) .
C163 C173 C203 C233 47.7(6) .
C183 C173 C203 C233 -133.5(5) .
C143 C133 C243 C253 -9.4(6) .
C43 C133 C243 C253 -130.1(4) .
C343 C133 C243 C253 109.8(5) .
C143 C133 C243 C293 168.0(4) .
C43 C133 C243 C293 47.2(5) .
C343 C133 C243 C293 -72.8(5) .
C293 C243 C253 C263 1.9(7) .
C133 C243 C253 C263 179.4(4) .
C243 C253 C263 C273 -1.0(7) .
C253 C263 C273 C283 -0.7(7) .
C253 C263 C273 C303 -179.8(5) .
C263 C273 C283 C293 1.3(8) .
C303 C273 C283 C293 -179.5(5) .
C273 C283 C293 C243 -0.4(8) .
C253 C243 C293 C283 -1.3(7) .
C133 C243 C293 C283 -178.8(5) .
C263 C273 C303 C313 51.3(7) .
C283 C273 C303 C313 -127.8(6) .
C263 C273 C303 C323 -72.0(6) .
C283 C273 C303 C323 108.9(6) .
C263 C273 C303 C333 171.1(5) .
C283 C273 C303 C333 -8.0(7) .
C243 C133 C343 C393 18.0(6) .
C143 C133 C343 C393 139.8(4) .
C43 C133 C343 C393 -100.1(5) .
C243 C133 C343 C353 -162.6(4) .
C143 C133 C343 C353 -40.8(5) .
C43 C133 C343 C353 79.3(5) .
C393 C343 C353 C363 -0.2(6) .
C133 C343 C353 C363 -179.6(4) .
C343 C353 C363 C373 0.8(7) .
C353 C363 C373 C383 -0.6(6) .
C353 C363 C373 C403 178.4(4) .
C363 C373 C383 C393 -0.1(7) .
C403 C373 C383 C393 -179.2(4) .
C353 C343 C393 C383 -0.5(7) .
C133 C343 C393 C383 178.9(4) .
C373 C383 C393 C343 0.7(8) .
C383 C373 C403 C413 78.5(6) .
C363 C373 C403 C413 -100.4(5) .
C383 C373 C403 C423 -44.2(6) .
C363 C373 C403 C423 136.9(5) .
C383 C373 C403 C433 -163.0(5) .
C363 C373 C403 C433 18.1(6) .
C15 C25 C35 C45 -60.8(8) .
C25 C35 C45 C55 -175.7(6) .
